data_7206945
loop_
_publ_author_name
'Bredikhin, Alexander A.'
'Zakharychev, Dmitry V.'
'Bredikhina, Zemfira A.'
'Gubaidullin, Aidar T.'
'Fayzullin, Robert R.'

_publ_section_title
;
 Crystal structure and phase behavior of the tolyl glycerol ethers. From
 the conglomerate former to the chirality-driven nanogelator
;
_journal_issue 1
_journal_name_full CrystEngComm
_journal_page_first 211
_journal_paper_doi 10.1039/c1ce05637a
_journal_volume 14
_journal_year 2012
_chemical_absolute_configuration rm
_chemical_formula_moiety 'C10 H14 O3'
_chemical_formula_sum 'C10 H14 O3'
_chemical_formula_weight 182.21
_chemical_name_systematic
;
?
;
_space_group_IT_number 4
_symmetry_cell_setting monoclinic
_symmetry_Int_Tables_number 4
_symmetry_space_group_name_Hall 'P 2yb'
_symmetry_space_group_name_H-M 'P 1 21 1'
_atom_sites_solution_hydrogens geom
_atom_sites_solution_primary direct
_atom_sites_solution_secondary difmap
_audit_creation_method SHELXL-97
_cell_angle_alpha 90.00
_cell_angle_beta 97.159(6)
_cell_angle_gamma 90.00
_cell_formula_units_Z 4
_cell_length_a 12.513(1)
_cell_length_b 4.9317(5)
_cell_length_c 16.282(1)
_cell_measurement_reflns_used 949
_cell_measurement_temperature 296(2)
_cell_measurement_theta_max 19.73
_cell_measurement_theta_min 3.88
_cell_volume 996.94(14)
_computing_cell_refinement 'APEX2 v2008.6-1 (Bruker AXS)'
_computing_data_collection 'Bruker SMART'
_computing_data_reduction 'SAINT V7.34A (Bruker AXS, 2006)'
_computing_molecular_graphics 'Ortep-3 for Windows (Farrugia, 1997)'
_computing_publication_material 'WinGX publication routines (Farrugia, 1999)'
_computing_structure_refinement 'SHELXL-97 (Sheldrick, 1997)'
_computing_structure_solution 'SHELXS-97 (Sheldrick, 1990)'
_diffrn_ambient_temperature 296(2)
_diffrn_measured_fraction_theta_full 0.99
_diffrn_measured_fraction_theta_max 0.931
_diffrn_measurement_device_type 'Bruker APEX-II CCD'
_diffrn_measurement_method 'phi and omega scans'
_diffrn_radiation_monochromator graphite
_diffrn_radiation_source 'fine-focus sealed tube'
_diffrn_radiation_type MoK\a
_diffrn_radiation_wavelength 0.71073
_diffrn_reflns_av_R_equivalents 0.0394
_diffrn_reflns_av_sigmaI/netI 0.0844
_diffrn_reflns_limit_h_max 16
_diffrn_reflns_limit_h_min -14
_diffrn_reflns_limit_k_max 6
_diffrn_reflns_limit_k_min -5
_diffrn_reflns_limit_l_max 20
_diffrn_reflns_limit_l_min -20
_diffrn_reflns_number 6120
_diffrn_reflns_theta_full 25
_diffrn_reflns_theta_max 27.98
_diffrn_reflns_theta_min 1.64
_exptl_absorpt_coefficient_mu 0.089
_exptl_absorpt_correction_T_max 0.9965
_exptl_absorpt_correction_T_min 0.9536
_exptl_absorpt_correction_type multi-scan
_exptl_absorpt_process_details
;
G.M. Sheldrick (1998a). SADABS v.2.01, Bruker.
Siemens Area Detector Absorption Correction Program.
Bruker AXS. Madison. Wisconsin. USA
;
_exptl_crystal_colour colourless
_exptl_crystal_density_diffrn 1.214
_exptl_crystal_density_method 'not measured'
_exptl_crystal_description needles
_exptl_crystal_F_000 392
_exptl_crystal_size_max 0.54
_exptl_crystal_size_mid 0.06
_exptl_crystal_size_min 0.04
_refine_diff_density_max 0.132
_refine_diff_density_min -0.130
_refine_diff_density_rms 0.028
_refine_ls_extinction_coef 0.012(3)
_refine_ls_extinction_expression Fc^*^=kFc[1+0.001xFc^2^\l^3^/sin(2\q)]^-1/4^
_refine_ls_extinction_method SHELXL
_refine_ls_goodness_of_fit_ref 0.918
_refine_ls_hydrogen_treatment constr
_refine_ls_matrix_type full
_refine_ls_number_parameters 238
_refine_ls_number_reflns 3587
_refine_ls_number_restraints 1
_refine_ls_restrained_S_all 0.918
_refine_ls_R_factor_all 0.1314
_refine_ls_R_factor_gt 0.0470
_refine_ls_shift/su_max 0.000
_refine_ls_shift/su_mean 0.000
_refine_ls_structure_factor_coef Fsqd
_refine_ls_weighting_details 'calc w=1/[\s^2^(Fo^2^)+(0.0357P)^2^+0.0000P] where P=(Fo^2^+2Fc^2^)/3'
_refine_ls_weighting_scheme calc
_refine_ls_wR_factor_gt 0.0842
_refine_ls_wR_factor_ref 0.1076
_reflns_number_gt 1746
_reflns_number_total 3587
_reflns_threshold_expression >2sigma(I)
_cod_data_source_file c1ce05637a.txt
_cod_data_source_block bredikh_sm16
_cod_depositor_comments
;
The following automatic conversions were performed:

'_symmetry_cell_setting' value 'Monoclinic' changed to 'monoclinic'
according to /home/saulius/struct/CIF-dictionaries/cif_core.dic
dictionary named 'cif_core.dic' version 2.4.1 from 2010-06-29.

Automatic conversion script
Id: cif_fix_values 1715 2011-07-08 13:25:40Z adriana 
;
_cod_original_cell_volume 996.9(1)
_cod_original_sg_symbol_H-M 'P 21'
_cod_database_code 7206945

loop_
_symmetry_equiv_pos_site_id
_symmetry_equiv_pos_as_xyz
1 x,y,z
2 -x,1/2+y,-z

loop_
_atom_site_label
_atom_site_type_symbol
_atom_site_fract_x
_atom_site_fract_y
_atom_site_fract_z
_atom_site_U_iso_or_equiv
_atom_site_adp_type
_atom_site_occupancy
_atom_site_symmetry_multiplicity
_atom_site_calc_flag
_atom_site_refinement_flags
C1B C 0.4098(2) 0.5683(9) 0.74685(17) 0.0698(10) Uani 1 1 d .
H11B H 0.3962 0.4729 0.7966 0.084 Uiso 1 1 calc R
H12B H 0.3474 0.6805 0.7293 0.084 Uiso 1 1 calc R
C2B C 0.5059(2) 0.7475(8) 0.76705(16) 0.0611(9) Uani 1 1 d .
H21B H 0.4930 0.8731 0.8114 0.073 Uiso 1 1 calc R
C3B C 0.6078(2) 0.5923(8) 0.79235(16) 0.0613(9) Uani 1 1 d .
H31B H 0.6255 0.4829 0.7464 0.074 Uiso 1 1 calc R
H32B H 0.6668 0.7171 0.8079 0.074 Uiso 1 1 calc R
C4B C 0.6807(3) 0.2667(8) 0.89325(18) 0.0687(10) Uani 1 1 d .
C5B C 0.6608(3) 0.0949(9) 0.95554(19) 0.0783(11) Uani 1 1 d .
H5B H 0.5924 0.0885 0.9721 0.094 Uiso 1 1 calc R
C6B C 0.7422(4) -0.0705(9) 0.9944(2) 0.0877(12) Uani 1 1 d .
C7B C 0.8433(4) -0.0482(12) 0.9680(3) 0.1082(17) Uani 1 1 d .
H7B H 0.8995 -0.1529 0.9938 0.130 Uiso 1 1 calc R
C8B C 0.8629(3) 0.1213(12) 0.9058(3) 0.1072(17) Uani 1 1 d .
H8B H 0.9312 0.1284 0.8890 0.129 Uiso 1 1 calc R
C9B C 0.7808(3) 0.2845(10) 0.8670(2) 0.0853(12) Uani 1 1 d .
H9B H 0.7933 0.4022 0.8246 0.102 Uiso 1 1 calc R
C10B C 0.7196(4) -0.2583(12) 1.0613(2) 0.131(2) Uani 1 1 d .
H15B H 0.6431 -0.2769 1.0607 0.197 Uiso 1 1 calc R
H13B H 0.7504 -0.1870 1.1139 0.197 Uiso 1 1 calc R
H14B H 0.7506 -0.4325 1.0527 0.197 Uiso 1 1 calc R
C1A C 0.3781(2) 0.9325(7) 0.44736(17) 0.0538(8) Uani 1 1 d .
H11A H 0.4525 0.9190 0.4723 0.065 Uiso 1 1 calc R
H12A H 0.3680 0.8124 0.3999 0.065 Uiso 1 1 calc R
C2A C 0.30384(18) 0.8508(7) 0.50931(14) 0.0448(7) Uani 1 1 d .
H21A H 0.3174 0.9746 0.5565 0.054 Uiso 1 1 calc R
C3A C 0.18658(17) 0.8729(8) 0.47685(14) 0.0496(8) Uani 1 1 d .
H31A H 0.1424 0.8220 0.5193 0.059 Uiso 1 1 calc R
H32A H 0.1688 1.0575 0.4596 0.059 Uiso 1 1 calc R
C4A C 0.0642(2) 0.6572(7) 0.37301(16) 0.0533(9) Uani 1 1 d .
C5A C 0.0517(2) 0.4705(8) 0.30943(17) 0.0610(9) Uani 1 1 d .
H5A H 0.1115 0.3789 0.2948 0.073 Uiso 1 1 calc R
C6A C -0.0508(3) 0.4181(8) 0.26678(17) 0.0685(10) Uani 1 1 d .
C7A C -0.1370(2) 0.5600(10) 0.2909(2) 0.0756(12) Uani 1 1 d .
H7A H -0.2057 0.5286 0.2636 0.091 Uiso 1 1 calc R
C8A C -0.1239(2) 0.7459(9) 0.35417(19) 0.0709(11) Uani 1 1 d .
H8A H -0.1836 0.8369 0.3692 0.085 Uiso 1 1 calc R
C9A C -0.0233(2) 0.7986(8) 0.39543(16) 0.0587(9) Uani 1 1 d .
H9A H -0.0142 0.9268 0.4376 0.070 Uiso 1 1 calc R
C10A C -0.0635(3) 0.2105(10) 0.19868(19) 0.0984(14) Uani 1 1 d .
H15A H -0.1115 0.0701 0.2123 0.148 Uiso 1 1 calc R
H13A H 0.0054 0.1332 0.1925 0.148 Uiso 1 1 calc R
H14A H -0.0927 0.2956 0.1477 0.148 Uiso 1 1 calc R
O1B O 0.42162(15) 0.3761(5) 0.68415(11) 0.0677(6) Uani 1 1 d .
H1B H 0.4037 0.4449 0.6387 0.101 Uiso 1 1 calc R
O2B O 0.52564(16) 0.8977(5) 0.69589(11) 0.0768(7) Uani 1 1 d .
H2B H 0.4963 1.0462 0.6964 0.115 Uiso 1 1 calc R
O3B O 0.59261(15) 0.4249(6) 0.85976(11) 0.0735(7) Uani 1 1 d .
O1A O 0.35465(16) 1.2020(5) 0.42205(11) 0.0667(6) Uani 1 1 d .
H1A H 0.3874 1.2396 0.3829 0.100 Uiso 1 1 calc R
O2A O 0.33107(13) 0.5853(5) 0.53889(10) 0.0549(6) Uani 1 1 d .
H2A H 0.3303 0.4811 0.4996 0.082 Uiso 1 1 calc R
O3A O 0.16845(12) 0.6936(5) 0.40839(11) 0.0610(6) Uani 1 1 d .

loop_
_atom_site_aniso_label
_atom_site_aniso_U_11
_atom_site_aniso_U_22
_atom_site_aniso_U_33
_atom_site_aniso_U_23
_atom_site_aniso_U_13
_atom_site_aniso_U_12
C1B 0.0695(19) 0.078(3) 0.0617(18) 0.008(2) 0.0060(15) 0.024(2)
C2B 0.088(2) 0.047(2) 0.0494(15) 0.0025(16) 0.0110(14) 0.017(2)
C3B 0.0748(18) 0.051(2) 0.0562(16) 0.0053(18) 0.0002(13) 0.0078(19)
C4B 0.090(2) 0.056(3) 0.0545(18) -0.0054(19) -0.0152(16) 0.009(2)
C5B 0.112(3) 0.061(3) 0.0573(17) -0.009(2) -0.0103(17) 0.003(2)
C6B 0.136(3) 0.060(3) 0.057(2) -0.013(2) -0.027(2) 0.017(3)
C7B 0.134(4) 0.082(4) 0.095(3) -0.018(3) -0.042(3) 0.037(3)
C8B 0.098(3) 0.113(5) 0.105(3) -0.008(3) -0.013(2) 0.036(3)
C9B 0.085(2) 0.081(4) 0.085(2) -0.009(2) -0.0083(19) 0.016(2)
C10B 0.240(6) 0.077(4) 0.067(2) 0.002(3) -0.018(3) 0.025(4)
C1A 0.0521(15) 0.041(2) 0.0697(17) 0.0036(17) 0.0117(13) 0.0025(16)
C2A 0.0484(14) 0.037(2) 0.0467(13) -0.0029(15) -0.0014(11) 0.0046(14)
C3A 0.0476(14) 0.049(2) 0.0521(14) -0.0084(16) 0.0073(11) 0.0043(14)
C4A 0.0506(16) 0.055(3) 0.0533(15) 0.0064(17) 0.0009(12) -0.0030(16)
C5A 0.0676(18) 0.053(3) 0.0597(16) 0.0040(18) -0.0022(14) -0.0048(18)
C6A 0.090(2) 0.053(3) 0.0569(17) 0.0143(18) -0.0137(17) -0.031(2)
C7A 0.0563(19) 0.087(3) 0.079(2) 0.028(2) -0.0097(17) -0.023(2)
C8A 0.0514(17) 0.083(3) 0.0772(19) 0.021(2) 0.0038(15) -0.0037(18)
C9A 0.0453(15) 0.066(3) 0.0641(16) 0.0094(17) 0.0027(13) 0.0032(16)
C10A 0.125(3) 0.084(4) 0.079(2) 0.000(3) -0.0149(19) -0.043(3)
O1B 0.0840(13) 0.0513(17) 0.0639(11) 0.0056(12) -0.0057(9) 0.0137(13)
O2B 0.1119(15) 0.0522(18) 0.0690(12) 0.0116(13) 0.0223(11) 0.0233(15)
O3B 0.0807(13) 0.073(2) 0.0645(11) 0.0154(13) -0.0005(10) 0.0148(14)
O1A 0.0926(14) 0.0399(16) 0.0719(12) 0.0016(12) 0.0273(10) 0.0028(13)
O2A 0.0701(12) 0.0439(15) 0.0483(9) 0.0013(10) -0.0023(8) 0.0064(11)
O3A 0.0440(9) 0.0695(17) 0.0667(11) -0.0265(12) -0.0047(8) 0.0063(10)

loop_
_atom_type_symbol
_atom_type_description
_atom_type_scat_dispersion_real
_atom_type_scat_dispersion_imag
_atom_type_scat_source
C C 0.0033 0.0016 'International Tables Vol C Tables 4.2.6.8 and 6.1.1.4'
H H 0.0000 0.0000 'International Tables Vol C Tables 4.2.6.8 and 6.1.1.4'
O O 0.0106 0.0060 'International Tables Vol C Tables 4.2.6.8 and 6.1.1.4'

loop_
_geom_angle_atom_site_label_1
_geom_angle_atom_site_label_2
_geom_angle_atom_site_label_3
_geom_angle
O1B C1B C2B 113.6(2)
O1B C1B H11B 108.8
C2B C1B H11B 108.8
O1B C1B H12B 108.8
C2B C1B H12B 108.8
H11B C1B H12B 107.7
O2B C2B C3B 105.2(2)
O2B C2B C1B 110.2(2)
C3B C2B C1B 113.0(3)
O2B C2B H21B 109.4
C3B C2B H21B 109.4
C1B C2B H21B 109.4
O3B C3B C2B 108.8(2)
O3B C3B H31B 109.9
C2B C3B H31B 109.9
O3B C3B H32B 109.9
C2B C3B H32B 109.9
H31B C3B H32B 108.3
C5B C4B C9B 121.8(3)
C5B C4B O3B 115.2(3)
C9B C4B O3B 123.0(3)
C4B C5B C6B 120.6(4)
C4B C5B H5B 119.7
C6B C5B H5B 119.7
C7B C6B C5B 117.0(4)
C7B C6B C10B 122.8(5)
C5B C6B C10B 120.2(5)
C8B C7B C6B 122.4(4)
C8B C7B H7B 118.8
C6B C7B H7B 118.8
C7B C8B C9B 120.1(4)
C7B C8B H8B 119.9
C9B C8B H8B 119.9
C4B C9B C8B 118.1(4)
C4B C9B H9B 120.9
C8B C9B H9B 120.9
C6B C10B H15B 109.5
C6B C10B H13B 109.5
H15B C10B H13B 109.5
C6B C10B H14B 109.5
H15B C10B H14B 109.5
H13B C10B H14B 109.5
O1A C1A C2A 108.9(2)
O1A C1A H11A 109.9
C2A C1A H11A 109.9
O1A C1A H12A 109.9
C2A C1A H12A 109.9
H11A C1A H12A 108.3
O2A C2A C3A 111.6(2)
O2A C2A C1A 109.3(2)
C3A C2A C1A 113.69(19)
O2A C2A H21A 107.3
C3A C2A H21A 107.3
C1A C2A H21A 107.3
O3A C3A C2A 106.6(2)
O3A C3A H31A 110.4
C2A C3A H31A 110.4
O3A C3A H32A 110.4
C2A C3A H32A 110.4
H31A C3A H32A 108.6
O3A C4A C5A 114.6(3)
O3A C4A C9A 124.5(3)
C5A C4A C9A 121.0(2)
C4A C5A C6A 120.3(3)
C4A C5A H5A 119.8
C6A C5A H5A 119.8
C7A C6A C5A 117.6(3)
C7A C6A C10A 122.6(3)
C5A C6A C10A 119.8(4)
C8A C7A C6A 121.8(3)
C8A C7A H7A 119.1
C6A C7A H7A 119.1
C7A C8A C9A 120.6(3)
C7A C8A H8A 119.7
C9A C8A H8A 119.7
C8A C9A C4A 118.8(3)
C8A C9A H9A 120.6
C4A C9A H9A 120.6
C6A C10A H15A 109.5
C6A C10A H13A 109.5
H15A C10A H13A 109.5
C6A C10A H14A 109.5
H15A C10A H14A 109.5
H13A C10A H14A 109.5
C1B O1B H1B 109.5
C2B O2B H2B 109.5
C3B O3B C4B 117.0(2)
C1A O1A H1A 109.5
C2A O2A H2A 109.5
C4A O3A C3A 117.5(2)

loop_
_geom_bond_atom_site_label_1
_geom_bond_atom_site_label_2
_geom_bond_distance
C1B O1B 1.414(4)
C1B C2B 1.496(5)
C1B H11B 0.9700
C1B H12B 0.9700
C2B O2B 1.422(3)
C2B C3B 1.499(4)
C2B H21B 0.9800
C3B O3B 1.405(4)
C3B H31B 0.9700
C3B H32B 0.9700
C4B C5B 1.368(5)
C4B C9B 1.376(5)
C4B O3B 1.404(4)
C5B C6B 1.394(5)
C5B H5B 0.9300
C6B C7B 1.390(6)
C6B C10B 1.484(6)
C7B C8B 1.359(7)
C7B H7B 0.9300
C8B C9B 1.392(5)
C8B H8B 0.9300
C9B H9B 0.9300
C10B H15B 0.9600
C10B H13B 0.9600
C10B H14B 0.9600
C1A O1A 1.412(4)
C1A C2A 1.509(3)
C1A H11A 0.9700
C1A H12A 0.9700
C2A O2A 1.422(4)
C2A C3A 1.500(3)
C2A H21A 0.9800
C3A O3A 1.419(3)
C3A H31A 0.9700
C3A H32A 0.9700
C4A O3A 1.370(3)
C4A C5A 1.380(4)
C4A C9A 1.385(4)
C5A C6A 1.405(4)
C5A H5A 0.9300
C6A C7A 1.383(5)
C6A C10A 1.503(5)
C7A C8A 1.373(5)
C7A H7A 0.9300
C8A C9A 1.376(4)
C8A H8A 0.9300
C9A H9A 0.9300
C10A H15A 0.9600
C10A H13A 0.9600
C10A H14A 0.9600
O1B H1B 0.8200
O2B H2B 0.8200
O1A H1A 0.8200
O2A H2A 0.8200

loop_
_geom_torsion_atom_site_label_1
_geom_torsion_atom_site_label_2
_geom_torsion_atom_site_label_3
_geom_torsion_atom_site_label_4
_geom_torsion
O1B C1B C2B O2B 60.6(3)
O1B C1B C2B C3B -56.7(3)
O2B C2B C3B O3B -176.5(3)
C1B C2B C3B O3B -56.2(3)
C9B C4B C5B C6B -0.5(6)
O3B C4B C5B C6B -179.3(3)
C4B C5B C6B C7B 1.2(5)
C4B C5B C6B C10B -179.3(4)
C5B C6B C7B C8B -1.6(7)
C10B C6B C7B C8B 179.0(4)
C6B C7B C8B C9B 1.2(7)
C5B C4B C9B C8B 0.1(6)
O3B C4B C9B C8B 178.8(3)
C7B C8B C9B C4B -0.4(6)
O1A C1A C2A O2A -176.6(2)
O1A C1A C2A C3A 57.9(3)
O2A C2A C3A O3A -63.0(3)
C1A C2A C3A O3A 61.3(4)
O3A C4A C5A C6A -178.7(3)
C9A C4A C5A C6A -0.7(4)
C4A C5A C6A C7A 0.1(4)
C4A C5A C6A C10A -178.9(3)
C5A C6A C7A C8A 0.0(5)
C10A C6A C7A C8A 179.0(4)
C6A C7A C8A C9A 0.5(5)
C7A C8A C9A C4A -1.1(5)
O3A C4A C9A C8A 179.0(3)
C5A C4A C9A C8A 1.3(4)
C2B C3B O3B C4B -178.8(3)
C5B C4B O3B C3B -176.4(3)
C9B C4B O3B C3B 4.8(5)
C5A C4A O3A C3A -177.0(3)
C9A C4A O3A C3A 5.1(4)
C2A C3A O3A C4A 173.6(3)
